data_4345369
loop_
_publ_author_name
'L\"udtke, Tobias'
'Wiedemann, Dennis'
'Efthimiopoulos, Ilias'
'Becker, Nils'
'Seidel, Stefan'
'Janka, Oliver'
'P\"ottgen, Rainer'
'Dronskowski, Richard'
'Koch-M\"uller, Monika'
'Lerch, Martin'

_publ_section_title
;
 HP-MoO2: A High-Pressure Polymorph of Molybdenum Dioxide.
;
_journal_issue 4
_journal_name_full 'Inorganic chemistry'
_journal_page_first 2321
_journal_page_last 2327
_journal_paper_doi 10.1021/acs.inorgchem.6b03067
_journal_volume 56
_journal_year 2017
_chemical_formula_iupac 'Mo O2(oP36)'
_chemical_formula_sum 'Mo O2'
_chemical_formula_weight 127.94
_chemical_name_common 'molydenum(IV) oxide - Hp'
_chemical_name_systematic 'molybdenum dioxide'
_space_group_crystal_system orthorhombic
_space_group_IT_number 62
_space_group_name_Hall '-P 2ac 2n'
_space_group_name_H-M_alt 'P n m a'
_symmetry_space_group_name_Hall '-P 2ac 2n'
_symmetry_space_group_name_H-M 'P n m a'
_atom_sites_solution_primary direct
_atom_sites_solution_secondary difmap
_audit_creation_date 2016-09-13
_audit_creation_method 'CrysAlisPro 1.171.38.43 (Rigaku OD, 2015)'
_cell_angle_alpha 90
_cell_angle_beta 90
_cell_angle_gamma 90
_cell_formula_units_Z 12
_cell_length_a 9.6921(3)
_cell_length_b 8.4322(3)
_cell_length_c 4.7188(2)
_cell_measurement_reflns_used 1627
_cell_measurement_temperature 150.00(10)
_cell_measurement_theta_max 73.366
_cell_measurement_theta_min 9.142
_cell_volume 385.65(2)
_computing_cell_refinement 'CrysAlisPro 1.171.38.43 (Rigaku OD, 2015)'
_computing_data_collection 'CrysAlisPro 1.171.38.43 (Rigaku OD, 2015)'
_computing_data_reduction 'CrysAlisPro 1.171.38.43 (Rigaku OD, 2015)'
_computing_molecular_graphics 'Diamond 3.2 (Brandenburg, 2014)'
_computing_publication_material 'WinGX (Farrugia, 2012)'
_computing_structure_refinement 'SHELXL-2016/4 (Sheldrick, 2015)'
_computing_structure_solution 'SHELXS-2013/1 (Sheldrick, 2015)'
_diffrn_ambient_environment N~2~
_diffrn_ambient_temperature 150.00(10)
_diffrn_detector 'CCD plate'
_diffrn_detector_area_resol_mean 10.5435
_diffrn_detector_type 'Agilent Atlas'
_diffrn_measured_fraction_theta_full 1.000
_diffrn_measured_fraction_theta_max 0.990
_diffrn_measurement_details
;
List of Runs (angles in degrees, time in seconds):

  # Type    Start    End  Width  t~exp~   \w     \q     \k     \f   Frames
--------------------------------------------------------------------------
  1  \w   -112.00 -24.00   1.00   15.00    --  -41.43 -38.00 -60.00   88
  2  \w    -93.00  -2.00   1.00   15.00    --  -41.43 125.00-180.00   91
  3  \w    -66.00  24.00   1.00   15.00    --  -41.43  38.00 120.00   90
  4  \w     16.00  41.00   1.00   15.00    --   41.43-125.00-180.00   25
  5  \w     79.00 104.00   1.00   20.00    --  106.44  30.00 -90.00   25
  6  \w    113.00 138.00   1.00   20.00    --  106.44  30.00 -90.00   25
  7  \w     45.00 119.00   1.00   20.00    --  106.44 -61.00-150.00   74
  8  \w     77.00 157.00   1.00   20.00    --  106.44 125.00-120.00   80
  9  \w     93.00 118.00   1.00   20.00    --  106.44-125.00  60.00   25
 10  \w     74.00 138.00   1.00   20.00    --  106.44 -77.00 -90.00   64
 11  \w     79.00 115.00   1.00   20.00    --  106.44  61.00-150.00   36
 12  \w    128.00 154.00   1.00   20.00    --  106.44  61.00-150.00   26
 13  \w     34.00  79.00   1.00   20.00    --  106.44 -30.00 -90.00   45
 14  \w     86.00 123.00   1.00   20.00    --  106.44 -30.00 -90.00   37
 15  \w     34.00 108.00   1.00   20.00    --  106.44 -94.00-180.00   74
 16  \w     38.00 113.00   1.00   20.00    --  106.44-125.00 120.00   75
 17  \w     46.00 116.00   1.00   20.00    --  106.44 -15.00  60.00   70
;
_diffrn_measurement_device '\k-geometry diffractometer'
_diffrn_measurement_device_type 'Agilent SuperNova (Single Source)'
_diffrn_measurement_method '\w scans'
_diffrn_measurement_specimen_support 'glass capillary'
_diffrn_orient_matrix_type 'CrysAlisPro convention (Paciorek et al., 1999)'
_diffrn_orient_matrix_UB_11 0.0292060000
_diffrn_orient_matrix_UB_12 -0.1585148000
_diffrn_orient_matrix_UB_13 -0.1508201000
_diffrn_orient_matrix_UB_21 0.0109184000
_diffrn_orient_matrix_UB_22 -0.0835461000
_diffrn_orient_matrix_UB_23 0.2894922000
_diffrn_orient_matrix_UB_31 -0.1558336000
_diffrn_orient_matrix_UB_32 -0.0356571000
_diffrn_orient_matrix_UB_33 -0.0077902000
_diffrn_radiation_monochromator mirror
_diffrn_radiation_probe x-ray
_diffrn_radiation_type 'Cu K\a'
_diffrn_radiation_wavelength 1.54184
_diffrn_reflns_av_R_equivalents 0.0276
_diffrn_reflns_av_unetI/netI 0.0122
_diffrn_reflns_Laue_measured_fraction_full 1.000
_diffrn_reflns_Laue_measured_fraction_max 0.990
_diffrn_reflns_limit_h_max 10
_diffrn_reflns_limit_h_min -11
_diffrn_reflns_limit_k_max 9
_diffrn_reflns_limit_k_min -10
_diffrn_reflns_limit_l_max 5
_diffrn_reflns_limit_l_min -5
_diffrn_reflns_number 1931
_diffrn_reflns_point_group_measured_fraction_full 1.000
_diffrn_reflns_point_group_measured_fraction_max 0.990
_diffrn_reflns_theta_full 67.500
_diffrn_reflns_theta_max 72.263
_diffrn_reflns_theta_min 9.154
_diffrn_source 'micro-focus sealed tube'
_diffrn_source_type 'Agilent Nova'
_diffrn_standards_number 0
_exptl_absorpt_coefficient_mu 78.438
_exptl_absorpt_correction_T_max 0.162
_exptl_absorpt_correction_T_min 0.020
_exptl_absorpt_correction_type analytical
_exptl_absorpt_process_details
;
CrysAlisPro 1.171.38.43 (Rigaku Oxford Diffraction, 2015)

Analytical numeric absorption correction using a multifaceted crystal
 model based on expressions derived by R.C. Clark & J.S. Reid
 (Clark & Reid, 1995).

Empirical absorption correction using spherical harmonics,
 implemented in SCALE3 ABSPACK scaling algorithm.
;
_exptl_crystal_colour violet
_exptl_crystal_density_diffrn 6.611
_exptl_crystal_density_method 'not measured'
_exptl_crystal_description prism
_exptl_crystal_F_000 696
_exptl_crystal_size_max 0.086
_exptl_crystal_size_mid 0.067
_exptl_crystal_size_min 0.057
_refine_diff_density_max 1.288
_refine_diff_density_min -1.573
_refine_diff_density_rms 0.402
_refine_ls_extinction_coef 0.0038(2)
_refine_ls_extinction_expression Fc^*^=kFc[1+0.001xFc^2^\l^3^/sin(2\q)]^-1/4^
_refine_ls_extinction_method 'SHELXL-2016/4 (Sheldrick, 2015)'
_refine_ls_goodness_of_fit_ref 1.157
_refine_ls_hydrogen_treatment undef
_refine_ls_matrix_type full
_refine_ls_number_parameters 47
_refine_ls_number_reflns 403
_refine_ls_number_restraints 0
_refine_ls_restrained_S_all 1.157
_refine_ls_R_factor_all 0.0271
_refine_ls_R_factor_gt 0.0267
_refine_ls_shift/su_max 0.000
_refine_ls_shift/su_mean 0.000
_refine_ls_structure_factor_coef Fsqd
_refine_ls_weighting_details 'w=1/[\s^2^(Fo^2^)+(0.0507P)^2^+0.4034P] where P=(Fo^2^+2Fc^2^)/3'
_refine_ls_weighting_scheme calc
_refine_ls_wR_factor_gt 0.0700
_refine_ls_wR_factor_ref 0.0708
_reflns_Friedel_coverage 0.000
_reflns_number_gt 393
_reflns_number_total 403
_reflns_threshold_expression I>2\s(I)
_cod_data_source_file ic6b03067_si_002.cif
_cod_data_source_block MoO2
_cod_database_code 4345369
_shelx_shelxl_version_number 2016/4
_shelx_space_group_comment
;
The symmetry employed for this shelxl refinement is uniquely defined
by the following loop, which should always be used as a source of
symmetry information in preference to the above space-group names.
They are only intended as comments.
;

loop_
_space_group_symop_operation_xyz
'x, y, z'
'-x+1/2, -y, z+1/2'
'-x, y+1/2, -z'
'x+1/2, -y+1/2, -z+1/2'
'-x, -y, -z'
'x-1/2, y, -z-1/2'
'x, -y-1/2, z'
'-x-1/2, y-1/2, z-1/2'

loop_
_atom_site_label
_atom_site_type_symbol
_atom_site_fract_x
_atom_site_fract_y
_atom_site_fract_z
_atom_site_U_iso_or_equiv
_atom_site_adp_type
_atom_site_occupancy
_atom_site_site_symmetry_order
_atom_site_calc_flag
_atom_site_refinement_flags_posn
_atom_site_refinement_flags_adp
_atom_site_refinement_flags_occupancy
MO1 Mo 0.36523(5) 0.250000 0.02048(10) 0.0068(3) Uani 1 2 d S T P
MO2 Mo 0.13305(4) 0.10081(4) 0.00614(5) 0.0069(3) Uani 1 1 d . . .
O1 O 0.2001(2) 0.5746(2) 0.2771(5) 0.0094(6) Uani 1 1 d . . .
O2 O 0.4567(2) 0.0863(2) 0.2776(5) 0.0099(6) Uani 1 1 d . . .
O3 O 0.0434(3) 0.250000 0.7452(7) 0.0089(7) Uani 1 2 d S T P
O4 O 0.2063(3) 0.250000 0.3012(7) 0.0095(7) Uani 1 2 d S T P

loop_
_atom_site_aniso_label
_atom_site_aniso_U_11
_atom_site_aniso_U_22
_atom_site_aniso_U_33
_atom_site_aniso_U_23
_atom_site_aniso_U_13
_atom_site_aniso_U_12
MO1 0.0105(4) 0.0037(4) 0.0061(4) 0.000 -0.00002(10) 0.000
MO2 0.0107(4) 0.0034(4) 0.0066(4) -0.00002(8) 0.00013(8) 0.00005(9)
O1 0.0126(13) 0.0059(12) 0.0098(13) -0.0003(9) 0.0003(9) 0.0005(8)
O2 0.0132(13) 0.0069(12) 0.0096(12) -0.0007(8) 0.0001(10) -0.0009(8)
O3 0.0135(15) 0.0079(15) 0.0054(14) 0.000 -0.0006(13) 0.000
O4 0.0125(16) 0.0063(15) 0.0097(19) 0.000 0.0008(12) 0.000

loop_
_atom_type_symbol
_atom_type_description
_atom_type_scat_dispersion_real
_atom_type_scat_dispersion_imag
_atom_type_scat_source
Mo Mo -0.0483 2.7339 'International Tables Vol C Tables 4.2.6.8 and 6.1.1.4'
O O 0.0492 0.0322 'International Tables Vol C Tables 4.2.6.8 and 6.1.1.4'

loop_
_exptl_crystal_face_index_h
_exptl_crystal_face_index_k
_exptl_crystal_face_index_l
_exptl_crystal_face_perp_dist
-6 -1 0 0.0278
-1 0 3 0.0402
-5 3 0 0.0209
-1 5 0 0.0344
0 -5 0 0.0267
6 1 0 0.0295
0 1 -3 0.0410
1 -4 2 0.0328
-5 -3 -1 0.0323
-1 4 2 0.0426
0 -1 -3 0.0378
-4 2 -2 0.0341
1 -5 1 0.0246
0 -4 -2 0.0331

loop_
_geom_angle_atom_site_label_1
_geom_angle_atom_site_label_2
_geom_angle_atom_site_label_3
_geom_angle
_geom_angle_site_symmetry_1
_geom_angle_site_symmetry_3
O1 MO1 O1 96.89(13) 8_655 2_564
O1 MO1 O4 97.83(9) 8_655 .
O1 MO1 O4 97.83(9) 2_564 .
O1 MO1 O2 172.22(8) 8_655 7_565
O1 MO1 O2 88.76(9) 2_564 7_565
O4 MO1 O2 86.64(10) . 7_565
O1 MO1 O2 88.76(9) 8_655 .
O1 MO1 O2 172.22(8) 2_564 .
O4 MO1 O2 86.65(10) . .
O2 MO1 O2 85.13(13) 7_565 .
O1 MO1 O3 85.29(9) 8_655 6_656
O1 MO1 O3 85.29(9) 2_564 6_656
O4 MO1 O3 175.27(12) . 6_656
O2 MO1 O3 89.87(9) 7_565 6_656
O2 MO1 O3 89.87(9) . 6_656
O1 MO1 MO2 94.04(7) 8_655 7_565
O1 MO1 MO2 48.73(7) 2_564 7_565
O4 MO1 MO2 49.88(7) . 7_565
O2 MO1 MO2 93.71(6) 7_565 7_565
O2 MO1 MO2 136.44(7) . 7_565
O3 MO1 MO2 133.69(7) 6_656 7_565
O1 MO1 MO2 48.73(7) 8_655 .
O1 MO1 MO2 94.04(7) 2_564 .
O4 MO1 MO2 49.88(7) . .
O2 MO1 MO2 136.44(7) 7_565 .
O2 MO1 MO2 93.71(6) . .
O3 MO1 MO2 133.69(7) 6_656 .
MO2 MO1 MO2 58.39(2) 7_565 .
O1 MO2 O3 95.25(11) 8_655 1_554
O1 MO2 O2 169.59(9) 8_655 6_556
O3 MO2 O2 88.92(11) 1_554 6_556
O1 MO2 O4 99.29(11) 8_655 .
O3 MO2 O4 100.96(9) 1_554 .
O2 MO2 O4 89.25(11) 6_556 .
O1 MO2 O1 90.06(5) 8_655 7_565
O3 MO2 O1 171.47(9) 1_554 7_565
O2 MO2 O1 84.76(9) 6_556 7_565
O4 MO2 O1 84.71(9) . 7_565
O1 MO2 O2 88.50(9) 8_655 2_554
O3 MO2 O2 88.64(9) 1_554 2_554
O2 MO2 O2 82.05(10) 6_556 2_554
O4 MO2 O2 166.95(10) . 2_554
O1 MO2 O2 84.83(9) 7_565 2_554
O1 MO2 MO2 96.49(6) 8_655 7_565
O3 MO2 MO2 50.14(6) 1_554 7_565
O2 MO2 MO2 93.51(6) 6_556 7_565
O4 MO2 MO2 51.17(6) . 7_565
O1 MO2 MO2 135.88(6) 7_565 7_565
O2 MO2 MO2 138.72(6) 2_554 7_565
O1 MO2 MO1 49.36(7) 8_655 .
O3 MO2 MO1 95.16(7) 1_554 .
O2 MO2 MO1 139.84(7) 6_556 .
O4 MO2 MO1 50.73(9) . .
O1 MO2 MO1 93.37(7) 7_565 .
O2 MO2 MO1 137.86(7) 2_554 .
MO2 MO2 MO1 60.805(11) 7_565 .
O1 MO2 MO2 128.11(7) 8_655 5
O3 MO2 MO2 88.37(7) 1_554 5
O2 MO2 MO2 42.31(6) 6_556 5
O4 MO2 MO2 130.81(9) . 5
O1 MO2 MO2 83.10(6) 7_565 5
O2 MO2 MO2 39.74(7) 2_554 5
MO2 MO2 MO2 123.387(13) 7_565 5
MO1 MO2 MO2 175.79(2) . 5
MO2 O1 MO1 81.91(9) 8_666 2_565
MO2 O1 MO2 133.17(11) 8_666 7_565
MO1 O1 MO2 142.83(13) 2_565 7_565
MO2 O2 MO1 129.43(10) 6_656 .
MO2 O2 MO2 97.95(10) 6_656 2
MO1 O2 MO2 129.33(12) . 2
MO2 O3 MO2 79.71(13) 7_566 1_556
MO2 O3 MO1 136.60(8) 7_566 6_556
MO2 O3 MO1 136.60(8) 1_556 6_556
MO2 O4 MO2 77.65(11) . 7_565
MO2 O4 MO1 79.39(11) . .
MO2 O4 MO1 79.39(11) 7_565 .

loop_
_geom_bond_atom_site_label_1
_geom_bond_atom_site_label_2
_geom_bond_distance
_geom_bond_site_symmetry_2
MO1 O1 1.977(2) 8_655
MO1 O1 1.977(2) 2_564
MO1 O4 2.031(3) .
MO1 O2 2.040(2) 7_565
MO1 O2 2.040(2) .
MO1 O3 2.134(3) 6_656
MO1 MO2 2.5790(6) 7_565
MO1 MO2 2.5790(6) .
MO2 O1 1.958(2) 8_655
MO2 O3 1.963(3) 1_554
MO2 O2 1.994(3) 6_556
MO2 O4 2.007(3) .
MO2 O1 2.060(2) 7_565
MO2 O2 2.100(2) 2_554
MO2 MO2 2.5160(7) 7_565
MO2 MO2 3.0895(7) 5
O1 MO2 1.958(2) 8_666
O1 MO1 1.977(2) 2_565
O1 MO2 2.060(2) 7_565
O2 MO2 1.994(3) 6_656
O2 MO2 2.100(2) 2
O3 MO2 1.963(3) 7_566
O3 MO2 1.963(3) 1_556
O3 MO1 2.134(3) 6_556
O4 MO2 2.007(3) 7_565
